data_7040642
loop_
_publ_author_name
'Yu, Tan-Lai'
'Hao, Peng-Fei'
'Shen, Jun-Ju'
'Li, Hui-Hui'
'Fu, Yun-Long'

_publ_section_title
;
 Stoichiometry-controlled structural and functional variation in two
 photochromic iodoargentates with a fast and wide range response.
;
_journal_issue 41
_journal_name_full 'Dalton transactions (Cambridge, England : 2003)'
_journal_page_first 16505
_journal_page_last 16510
_journal_paper_doi 10.1039/c6dt03105f
_journal_volume 45
_journal_year 2016
_chemical_formula_moiety 'C8 H10 N O2, Ag I2'
_chemical_formula_sum 'C8 H10 Ag I2 N O2'
_chemical_formula_weight 513.84
_chemical_name_systematic
; 
 ? 
;
_space_group_IT_number 161
_symmetry_cell_setting trigonal
_symmetry_space_group_name_Hall 'R 3 -2"c'
_symmetry_space_group_name_H-M 'R 3 c :H'
_atom_sites_solution_hydrogens geom
_atom_sites_solution_primary direct
_atom_sites_solution_secondary difmap
_audit_creation_method SHELXL-97
_audit_update_record
;
2015-12-25 deposited with the CCDC.
2016-09-13 downloaded from the CCDC.
;
_cell_angle_alpha 90.00
_cell_angle_beta 90.00
_cell_angle_gamma 120.00
_cell_formula_units_Z 18
_cell_length_a 31.866(3)
_cell_length_b 31.866(3)
_cell_length_c 6.8364(4)
_cell_measurement_reflns_used 1391
_cell_measurement_temperature 293(2)
_cell_measurement_theta_max 24.5810
_cell_measurement_theta_min 3.5490
_cell_volume 6011.9(9)
_computing_cell_refinement
;
CrysAlisPro, Agilent Technologies,
Version 1.171.37.35 (release 13-08-2014 CrysAlis171 .NET)
(compiled Aug 13 2014,18:06:01)
;
_computing_data_collection
;
CrysAlisPro, Agilent Technologies,
Version 1.171.37.35 (release 13-08-2014 CrysAlis171 .NET)
(compiled Aug 13 2014,18:06:01)
;
_computing_data_reduction
;
CrysAlisPro, Agilent Technologies,
Version 1.171.37.35 (release 13-08-2014 CrysAlis171 .NET)
(compiled Aug 13 2014,18:06:01)
;
_computing_structure_refinement 'SHELXL-97 (Sheldrick, 1997)'
_computing_structure_solution 'SHELXS-97 (Sheldrick, 1990)'
_diffrn_ambient_temperature 293(2)
_diffrn_detector_area_resol_mean 16.0710
_diffrn_measured_fraction_theta_full 0.998
_diffrn_measured_fraction_theta_max 0.998
_diffrn_measurement_device_type 'Xcalibur, Eos, Gemini'
_diffrn_measurement_method '\w scans'
_diffrn_radiation_monochromator graphite
_diffrn_radiation_source 'fine-focus sealed tube'
_diffrn_radiation_type MoK\a
_diffrn_radiation_wavelength 0.71073
_diffrn_reflns_av_R_equivalents 0.0282
_diffrn_reflns_av_sigmaI/netI 0.0401
_diffrn_reflns_limit_h_max 35
_diffrn_reflns_limit_h_min -25
_diffrn_reflns_limit_k_max 25
_diffrn_reflns_limit_k_min -39
_diffrn_reflns_limit_l_max 8
_diffrn_reflns_limit_l_min -5
_diffrn_reflns_number 4677
_diffrn_reflns_theta_full 25.99
_diffrn_reflns_theta_max 25.99
_diffrn_reflns_theta_min 3.38
_exptl_absorpt_coefficient_mu 6.109
_exptl_absorpt_correction_T_max 0.8380
_exptl_absorpt_correction_T_min 0.4818
_exptl_absorpt_correction_type multi-scan
_exptl_absorpt_process_details
;
CrysAlisPro, Agilent Technologies,
Version 1.171.37.35 (release 13-08-2014 CrysAlis171 .NET)
(compiled Aug 13 2014,18:06:01)
Empirical absorption correction using spherical harmonics,
 implemented in SCALE3 ABSPACK scaling algorithm.
;
_exptl_crystal_colour yellow
_exptl_crystal_density_diffrn 2.555
_exptl_crystal_density_method 'not measured'
_exptl_crystal_description plate
_exptl_crystal_F_000 4212
_exptl_crystal_size_max 0.14
_exptl_crystal_size_mid 0.06
_exptl_crystal_size_min 0.03
_refine_diff_density_max 0.677
_refine_diff_density_min -0.403
_refine_diff_density_rms 0.099
_refine_ls_abs_structure_details 'Flack H D (1983), Acta Cryst. A39, 876-881'
_refine_ls_abs_structure_Flack 0.02(6)
_refine_ls_extinction_method none
_refine_ls_goodness_of_fit_ref 1.033
_refine_ls_hydrogen_treatment mixed
_refine_ls_matrix_type full
_refine_ls_number_parameters 129
_refine_ls_number_reflns 2157
_refine_ls_number_restraints 67
_refine_ls_restrained_S_all 1.031
_refine_ls_R_factor_all 0.0525
_refine_ls_R_factor_gt 0.0392
_refine_ls_shift/su_max 0.000
_refine_ls_shift/su_mean 0.000
_refine_ls_structure_factor_coef Fsqd
_refine_ls_weighting_details 'calc w=1/[\s^2^(Fo^2^)+(0.0343P)^2^+0.0000P] where P=(Fo^2^+2Fc^2^)/3'
_refine_ls_weighting_scheme calc
_refine_ls_wR_factor_gt 0.0751
_refine_ls_wR_factor_ref 0.0814
_reflns_number_gt 1772
_reflns_number_total 2157
_reflns_threshold_expression >2sigma(I)
_cod_data_source_file c6dt03105f2.cif
_cod_data_source_block yu
_cod_depositor_comments
;
The following automatic conversions were performed:

'_symmetry_cell_setting' value 'Trigonal' changed to 'trigonal'
according to
/usr/data/users/saulius/crontab/automatic-downloads/rss-feeds/RSC/lib/dictionaries/cif_core.dic
dictionary named 'cif_core.dic' version 2.4.2 from 2011-04-26.

Automatic conversion script
Id: cif_fix_values 4268 2015-11-12 08:31:59Z antanas 

 Adding full bibliography for 7040642--7040643.cif.
;
_cod_original_cell_volume 6011.8(9)
_cod_original_sg_symbol_H-M R3c
_cod_database_code 7040642

loop_
_symmetry_equiv_pos_as_xyz
'x, y, z'
'-y, x-y, z'
'-x+y, -x, z'
'-y, -x, z+1/2'
'-x+y, y, z+1/2'
'x, x-y, z+1/2'
'x+2/3, y+1/3, z+1/3'
'-y+2/3, x-y+1/3, z+1/3'
'-x+y+2/3, -x+1/3, z+1/3'
'-y+2/3, -x+1/3, z+5/6'
'-x+y+2/3, y+1/3, z+5/6'
'x+2/3, x-y+1/3, z+5/6'
'x+1/3, y+2/3, z+2/3'
'-y+1/3, x-y+2/3, z+2/3'
'-x+y+1/3, -x+2/3, z+2/3'
'-y+1/3, -x+2/3, z+7/6'
'-x+y+1/3, y+2/3, z+7/6'
'x+1/3, x-y+2/3, z+7/6'

loop_
_atom_site_label
_atom_site_type_symbol
_atom_site_fract_x
_atom_site_fract_y
_atom_site_fract_z
_atom_site_U_iso_or_equiv
_atom_site_adp_type
_atom_site_occupancy
_atom_site_symmetry_multiplicity
_atom_site_calc_flag
_atom_site_refinement_flags
Ag1 Ag 0.18321(3) 0.36847(4) 0.82589(16) 0.0767(3) Uani 1 1 d .
I1 I 0.15818(4) 0.42251(4) 1.07935(9) 0.0857(3) Uani 1 1 d .
I2 I 0.20912(3) 0.31035(3) 1.07143(8) 0.05764(19) Uani 1 1 d .
N1 N 0.2188(4) 0.2458(4) 0.5110(12) 0.063(2) Uani 1 1 d U
O1 O 0.0778(4) 0.0869(4) 0.3370(17) 0.115(3) Uani 1 1 d U
O2 O 0.0465(4) 0.1348(4) 0.4097(15) 0.102(3) Uani 1 1 d U
C1 C 0.2662(5) 0.2870(5) 0.5614(19) 0.094(4) Uani 1 1 d U
H1A H 0.2664 0.3167 0.5343 0.141 Uiso 1 1 calc R
H1B H 0.2909 0.2857 0.4850 0.141 Uiso 1 1 calc R
H1C H 0.2725 0.2856 0.6979 0.141 Uiso 1 1 calc R
C2 C 0.2166(5) 0.2062(5) 0.4327(17) 0.070(3) Uani 1 1 d U
H2 H 0.2448 0.2053 0.4084 0.084 Uiso 1 1 calc R
C3 C 0.1795(4) 0.2485(4) 0.5494(15) 0.060(3) Uani 1 1 d U
H3 H 0.1825 0.2767 0.6030 0.072 Uiso 1 1 calc R
C4 C 0.1349(5) 0.2104(5) 0.5109(15) 0.069(3) Uani 1 1 d U
H4 H 0.1075 0.2124 0.5401 0.083 Uiso 1 1 calc R
C5 C 0.1722(5) 0.1670(5) 0.3884(16) 0.071(3) Uani 1 1 d U
H5 H 0.1703 0.1395 0.3319 0.085 Uiso 1 1 calc R
C6 C 0.1301(4) 0.1685(4) 0.4285(15) 0.062(3) Uani 1 1 d U
C7 C 0.0831(6) 0.1260(6) 0.3861(17) 0.078(4) Uani 1 1 d U
C8 C -0.0033(6) 0.0941(7) 0.365(3) 0.139(7) Uani 1 1 d U
H8A H -0.0127 0.0986 0.2365 0.209 Uiso 1 1 calc R
H8B H -0.0257 0.0936 0.4596 0.209 Uiso 1 1 calc R
H8C H -0.0034 0.0639 0.3693 0.209 Uiso 1 1 calc R

loop_
_atom_site_aniso_label
_atom_site_aniso_U_11
_atom_site_aniso_U_22
_atom_site_aniso_U_33
_atom_site_aniso_U_23
_atom_site_aniso_U_13
_atom_site_aniso_U_12
Ag1 0.0807(7) 0.0868(7) 0.0685(5) -0.0008(5) 0.0007(5) 0.0463(7)
I1 0.1364(9) 0.0991(7) 0.0503(4) -0.0058(4) -0.0076(4) 0.0805(7)
I2 0.0568(4) 0.0668(5) 0.0497(3) -0.0019(3) -0.0047(3) 0.0312(4)
N1 0.076(6) 0.068(6) 0.053(4) 0.007(4) 0.001(4) 0.042(5)
O1 0.126(7) 0.095(7) 0.124(7) -0.006(5) -0.007(6) 0.056(6)
O2 0.083(6) 0.107(7) 0.109(5) 0.002(5) -0.007(5) 0.043(5)
C1 0.091(8) 0.098(8) 0.094(7) 0.002(6) -0.003(6) 0.047(7)
C2 0.080(7) 0.079(7) 0.067(6) 0.006(5) 0.007(5) 0.052(6)
C3 0.078(7) 0.059(6) 0.051(5) 0.000(4) 0.009(5) 0.041(5)
C4 0.074(7) 0.075(7) 0.072(6) 0.010(5) 0.003(5) 0.048(6)
C5 0.095(8) 0.070(7) 0.065(5) -0.004(5) 0.010(5) 0.055(6)
C6 0.077(7) 0.059(6) 0.052(5) 0.015(4) 0.008(5) 0.035(5)
C7 0.093(8) 0.081(7) 0.064(6) 0.008(5) 0.009(6) 0.045(6)
C8 0.132(11) 0.130(10) 0.140(10) -0.009(8) 0.005(8) 0.053(8)

loop_
_atom_type_symbol
_atom_type_description
_atom_type_scat_dispersion_real
_atom_type_scat_dispersion_imag
_atom_type_scat_source
C C 0.0033 0.0016 'International Tables Vol C Tables 4.2.6.8 and 6.1.1.4'
H H 0.0000 0.0000 'International Tables Vol C Tables 4.2.6.8 and 6.1.1.4'
N N 0.0061 0.0033 'International Tables Vol C Tables 4.2.6.8 and 6.1.1.4'
I I -0.4742 1.8119 'International Tables Vol C Tables 4.2.6.8 and 6.1.1.4'
Ag Ag -0.8971 1.1015 'International Tables Vol C Tables 4.2.6.8 and 6.1.1.4'
O O 0.0106 0.0060 'International Tables Vol C Tables 4.2.6.8 and 6.1.1.4'

loop_
_geom_angle_atom_site_label_1
_geom_angle_atom_site_label_2
_geom_angle_atom_site_label_3
_geom_angle
_geom_angle_site_symmetry_1
_geom_angle_site_symmetry_3
I1 Ag1 I1 116.36(5) . 5_554
I1 Ag1 I2 108.54(4) . 5_554
I1 Ag1 I2 106.70(4) 5_554 5_554
I1 Ag1 I2 106.91(4) . .
I1 Ag1 I2 105.48(4) 5_554 .
I2 Ag1 I2 113.00(4) 5_554 .
Ag1 I1 Ag1 74.33(3) . 5
Ag1 I2 Ag1 72.03(2) 5 .
C3 N1 C2 122.3(11) . .
C3 N1 C1 118.8(11) . .
C2 N1 C1 118.9(11) . .
C7 O2 C8 116.7(13) . .
N1 C2 C5 119.5(11) . .
N1 C3 C4 120.3(11) . .
C3 C4 C6 120.3(12) . .
C2 C5 C6 119.6(11) . .
C4 C6 C5 118.0(12) . .
C4 C6 C7 122.9(12) . .
C5 C6 C7 119.1(12) . .
O1 C7 O2 124.0(15) . .
O1 C7 C6 123.9(14) . .
O2 C7 C6 112.1(13) . .

loop_
_geom_bond_atom_site_label_1
_geom_bond_atom_site_label_2
_geom_bond_distance
_geom_bond_site_symmetry_2
Ag1 I1 2.8245(13) .
Ag1 I1 2.8351(13) 5_554
Ag1 I2 2.9056(12) 5_554
Ag1 I2 2.9085(12) .
I1 Ag1 2.8351(13) 5
I2 Ag1 2.9056(12) 5
N1 C3 1.324(13) .
N1 C2 1.339(14) .
N1 C1 1.463(16) .
O1 C7 1.218(16) .
O2 C7 1.338(16) .
O2 C8 1.497(18) .
C2 C5 1.373(16) .
C3 C4 1.355(15) .
C4 C6 1.385(16) .
C5 C6 1.394(17) .
C6 C7 1.462(17) .
